data_4350434
loop_
_publ_author_name
'Wu, Chuan-De'
'Zhang, Lin'
'Lin, Wenbin'

_publ_section_title
;
 1D and 2D homochiral metal-organic frameworks built from a new chiral
 elongated binaphthalene-derived bipyridine.
;
_journal_issue 18
_journal_name_full 'Inorganic chemistry'
_journal_page_first 7278
_journal_page_last 7285
_journal_paper_doi 10.1021/ic060891x
_journal_volume 45
_journal_year 2006
_chemical_formula_sum 'C77 H70 Cd2 Cl4 N8 O20'
_chemical_formula_weight 1794.01
_space_group_IT_number 4
_space_group_name_Hall 'P 2yb'
_space_group_name_H-M_alt 'P 1 21 1'
_symmetry_cell_setting monoclinic
_symmetry_space_group_name_H-M 'P 1 21 1'
_atom_sites_solution_hydrogens geom
_atom_sites_solution_primary direct
_atom_sites_solution_secondary difmap
_audit_creation_method SHELXL-97
_cell_angle_alpha 90.00
_cell_angle_beta 98.1430(10)
_cell_angle_gamma 90.00
_cell_formula_units_Z 2
_cell_length_a 9.1608(2)
_cell_length_b 19.3673(4)
_cell_length_c 24.6754(5)
_cell_measurement_temperature 173(2)
_cell_measurement_theta_max 25.03
_cell_measurement_theta_min 2.50
_cell_volume 4333.77(16)
_computing_cell_refinement 'Siemens SMART & SAINT'
_computing_data_collection 'Siemens SMART'
_computing_data_reduction 'Siemens XPREP'
_computing_structure_refinement 'Siemens SHELXTL'
_computing_structure_solution 'Siemens SHELXTL'
_diffrn_ambient_temperature 173(2)
_diffrn_measured_fraction_theta_full 0.996
_diffrn_measured_fraction_theta_max 0.996
_diffrn_radiation_monochromator graphite
_diffrn_radiation_source 'fine-focus sealed tube'
_diffrn_radiation_type MoK\a
_diffrn_radiation_wavelength 0.71073
_diffrn_reflns_av_R_equivalents 0.0940
_diffrn_reflns_av_sigmaI/netI 0.1113
_diffrn_reflns_limit_h_max 10
_diffrn_reflns_limit_h_min -10
_diffrn_reflns_limit_k_max 23
_diffrn_reflns_limit_k_min -22
_diffrn_reflns_limit_l_max 29
_diffrn_reflns_limit_l_min -29
_diffrn_reflns_number 45765
_diffrn_reflns_theta_full 25.03
_diffrn_reflns_theta_max 25.03
_diffrn_reflns_theta_min 2.50
_diffrn_standards_decay_% none
_diffrn_standards_interval_count none
_diffrn_standards_interval_time none
_diffrn_standards_number none
_exptl_absorpt_coefficient_mu 0.683
_exptl_absorpt_correction_T_max 1.0000
_exptl_absorpt_correction_T_min 0.6932
_exptl_absorpt_correction_type empirical
_exptl_absorpt_process_details 'SADABS (Sheldrick, 1996)'
_exptl_crystal_colour Colorless
_exptl_crystal_density_diffrn 1.375
_exptl_crystal_density_method 'not measured'
_exptl_crystal_description Bloc
_exptl_crystal_F_000 1824
_exptl_crystal_size_max 0.80
_exptl_crystal_size_mid 0.60
_exptl_crystal_size_min 0.50
_refine_diff_density_max 1.019
_refine_diff_density_min -0.531
_refine_diff_density_rms 0.110
_refine_ls_abs_structure_details 'Flack H D (1983), Acta Cryst. A39, 876-881'
_refine_ls_abs_structure_Flack 0.05(4)
_refine_ls_extinction_method none
_refine_ls_goodness_of_fit_ref 1.066
_refine_ls_hydrogen_treatment mixed
_refine_ls_matrix_type full
_refine_ls_number_parameters 970
_refine_ls_number_reflns 15197
_refine_ls_number_restraints 3
_refine_ls_restrained_S_all 1.066
_refine_ls_R_factor_gt 0.0928
_refine_ls_shift/su_max 0.003
_refine_ls_shift/su_mean 0.000
_refine_ls_structure_factor_coef Fsqd
_refine_ls_weighting_details 'calc w=1/[\s^2^(Fo^2^)+(0.1264P)^2^+1.2151P] where P=(Fo^2^+2Fc^2^)/3'
_refine_ls_weighting_scheme calc
_refine_ls_wR_factor_gt 0.2133
_refine_ls_wR_factor_ref 0.2520
_reflns_number_gt 8359
_reflns_number_total 15197
_reflns_threshold_expression >2sigma(I)
_cod_data_source_file ic060891xsi20060522_093831.cif
_cod_data_source_block Compound_3
_cod_original_sg_symbol_H-M P2(1)
_cod_database_code 4350434
_refine_ls_r_factor_ref 0.1663

loop_
_symmetry_equiv_pos_as_xyz
'x, y, z'
'-x, y+1/2, -z'

loop_
_atom_site_label
_atom_site_type_symbol
_atom_site_fract_x
_atom_site_fract_y
_atom_site_fract_z
_atom_site_U_iso_or_equiv
_atom_site_adp_type
_atom_site_occupancy
_atom_site_symmetry_multiplicity
_atom_site_calc_flag
_atom_site_refinement_flags
Cd1 Cd 0.31499(14) 0.82533(6) 0.01451(3) 0.0820(4) Uani 1 1 d .
Cd2 Cd 0.19697(13) 1.15302(6) -0.75731(3) 0.0790(4) Uani 1 1 d .
O1 O 0.559(2) 0.7837(10) 0.0374(8) 0.153(7) Uani 1 1 d .
O3 O 0.2181(17) 0.9353(9) 0.0076(5) 0.112(5) Uani 1 1 d .
O4 O 0.3826(12) 1.2413(6) -0.7294(5) 0.090(3) Uani 1 1 d .
O6 O 0.3469(12) 1.3487(6) -0.7194(4) 0.083(3) Uani 1 1 d .
O7 O 0.1644(11) 1.2813(6) -0.7491(3) 0.075(3) Uani 1 1 d .
O8 O 0.535(2) 0.8921(10) 0.0362(6) 0.133(5) Uani 1 1 d .
O9 O -0.019(2) 0.9578(9) 0.0117(5) 0.129(5) Uani 1 1 d .
O10 O 0.0491(13) 0.8567(8) 0.0037(3) 0.091(4) Uani 1 1 d .
O11 O 0.0044(10) 0.7970(5) -0.5435(3) 0.073(3) Uani 1 1 d .
O12 O 0.4123(14) 0.8001(10) -0.4503(4) 0.175(9) Uani 1 1 d .
O13 O 0.1968(11) 1.2288(5) -0.2326(3) 0.070(3) Uani 1 1 d .
O14 O 0.2978(12) 1.0836(7) -0.2852(4) 0.101(4) Uani 1 1 d .
O15 O 0.744(3) 0.8379(13) 0.0752(8) 0.202(9) Uani 1 1 d .
N1 N 0.3070(13) 0.8254(9) -0.0778(4) 0.088(4) Uani 1 1 d .
N2 N 0.2767(13) 0.8278(8) -0.8962(4) 0.070(3) Uani 1 1 d .
N3 N 0.1312(13) 1.1446(7) -0.6715(4) 0.066(3) Uani 1 1 d .
N4 N 0.2070(14) 1.1616(8) 0.1508(4) 0.073(3) Uani 1 1 d .
N5 N 0.616(3) 0.8396(17) 0.0497(9) 0.153(9) Uani 1 1 d .
N6 N 0.2970(14) 1.2914(10) -0.7334(4) 0.069(3) Uani 1 1 d .
N8 N 0.098(3) 0.9232(11) 0.0097(5) 0.121(9) Uani 1 1 d .
C1 C 0.2913(15) 0.8319(13) -0.2510(5) 0.111(8) Uani 1 1 d .
H1A H 0.3833 0.8254 -0.2638 0.133 Uiso 1 1 calc R
C2 C 0.185(2) 0.7858(12) -0.8763(6) 0.109(6) Uani 1 1 d .
H2A H 0.1339 0.7522 -0.8999 0.131 Uiso 1 1 calc R
C3 C 0.2908(14) 0.8325(14) -0.1919(4) 0.110(7) Uani 1 1 d .
C4 C 0.1594(19) 0.7885(10) -0.8227(6) 0.095(5) Uani 1 1 d .
H4A H 0.0959 0.7552 -0.8101 0.115 Uiso 1 1 calc R
C5 C 0.4208(17) 0.825(2) -0.1017(6) 0.175(13) Uani 1 1 d .
H5A H 0.5150 0.8275 -0.0800 0.209 Uiso 1 1 calc R
C6 C 0.414(2) 0.823(2) -0.1581(5) 0.219(18) Uani 1 1 d .
H6A H 0.5021 0.8133 -0.1731 0.263 Uiso 1 1 calc R
C7 C 0.1698(15) 0.8356(10) -0.1663(4) 0.092(5) Uani 1 1 d .
H7A H 0.0761 0.8403 -0.1881 0.111 Uiso 1 1 calc R
C8 C 0.1753(15) 0.8323(11) -0.1119(4) 0.094(6) Uani 1 1 d .
H8A H 0.0861 0.8349 -0.0965 0.113 Uiso 1 1 calc R
C9 C 0.2244(14) 0.8389(8) -0.7862(4) 0.063(4) Uani 1 1 d .
C10 C 0.1992(15) 0.8390(8) -0.7291(4) 0.069(4) Uani 1 1 d .
H10A H 0.1290 0.8074 -0.7187 0.083 Uiso 1 1 calc R
C11 C 0.3373(18) 0.8790(9) -0.8625(5) 0.079(5) Uani 1 1 d .
H11A H 0.3979 0.9123 -0.8768 0.095 Uiso 1 1 calc R
C12 C 0.3151(18) 0.8848(8) -0.8089(5) 0.073(4) Uani 1 1 d .
H12A H 0.3624 0.9209 -0.7869 0.087 Uiso 1 1 calc R
C13 C 0.0418(19) 1.1165(8) -0.4093(5) 0.077(5) Uani 1 1 d .
C14 C 0.1663(18) 1.0949(10) -0.3748(6) 0.088(5) Uani 1 1 d .
H14A H 0.2463 1.0757 -0.3904 0.106 Uiso 1 1 calc R
C15 C 0.001(2) 1.1779(11) -0.5998(6) 0.106(6) Uani 1 1 d .
H15A H -0.0731 1.2082 -0.5903 0.127 Uiso 1 1 calc R
C16 C 0.019(2) 1.1435(12) -0.5082(7) 0.144(10) Uani 1 1 d D
H16A H -0.0540 1.1771 -0.5039 0.173 Uiso 1 1 calc R
C17 C 0.216(2) 1.1067(8) 0.1202(6) 0.090(6) Uani 1 1 d .
H17A H 0.2325 1.0634 0.1380 0.108 Uiso 1 1 calc R
C18 C 0.068(3) 1.1092(11) -0.4673(5) 0.162(13) Uani 1 1 d D
H18A H 0.1318 1.0725 -0.4739 0.194 Uiso 1 1 calc R
C19 C 0.202(2) 1.1081(8) 0.0645(5) 0.098(6) Uani 1 1 d .
H19A H 0.2089 1.0662 0.0450 0.118 Uiso 1 1 calc R
C20 C -0.0873(14) 1.1368(7) -0.3873(4) 0.063(4) Uani 1 1 d .
C21 C -0.2000(15) 1.1629(8) -0.3061(5) 0.062(3) Uani 1 1 d .
H21A H -0.1910 1.1681 -0.2675 0.075 Uiso 1 1 calc R
C22 C 0.064(2) 1.1370(12) -0.5629(6) 0.100(7) Uani 1 1 d .
C23 C 0.1776(17) 1.1003(8) -0.3183(5) 0.074(4) Uani 1 1 d .
C24 C 0.1728(18) 1.2273(7) 0.0678(5) 0.075(4) Uani 1 1 d .
H24A H 0.1584 1.2716 0.0514 0.090 Uiso 1 1 calc R
C25 C 0.0700(13) 1.1259(7) -0.2340(5) 0.054(3) Uani 1 1 d .
C26 C 0.034(2) 1.1807(9) -0.6525(6) 0.086(5) Uani 1 1 d .
H26A H -0.0207 1.2125 -0.6768 0.103 Uiso 1 1 calc R
C27 C 0.1875(17) 1.2194(8) 0.1235(5) 0.070(4) Uani 1 1 d .
H27A H 0.1830 1.2603 0.1445 0.084 Uiso 1 1 calc R
C28 C 0.0564(16) 1.1236(8) -0.2959(4) 0.067(4) Uani 1 1 d .
C29 C 0.153(3) 1.0933(10) -0.5835(7) 0.114(7) Uani 1 1 d .
H29A H 0.1908 1.0553 -0.5617 0.136 Uiso 1 1 calc R
C30 C 0.1058(15) 1.1236(7) -0.1158(5) 0.063(4) Uani 1 1 d .
C31 C -0.2206(18) 1.1540(8) -0.4195(5) 0.076(4) Uani 1 1 d .
H31A H -0.2259 1.1558 -0.4582 0.091 Uiso 1 1 calc R
C32 C 0.1603(16) 1.1764(7) -0.1462(5) 0.063(4) Uani 1 1 d .
H32A H 0.2110 1.2137 -0.1268 0.076 Uiso 1 1 calc R
C33 C 0.0192(16) 1.0671(7) -0.1472(5) 0.061(3) Uani 1 1 d .
C34 C 0.1281(17) 1.1218(7) -0.0563(5) 0.067(4) Uani 1 1 d .
H34A H 0.1201 1.0785 -0.0390 0.081 Uiso 1 1 calc R
C35 C 0.0046(14) 1.0691(6) -0.2054(4) 0.052(3) Uani 1 1 d .
C36 C 0.1594(15) 1.1774(8) -0.0242(4) 0.066(4) Uani 1 1 d .
H36A H 0.1683 1.2217 -0.0399 0.079 Uiso 1 1 calc R
C37 C 0.1446(15) 1.1774(6) -0.2028(5) 0.055(3) Uani 1 1 d .
C38 C -0.0776(13) 1.1409(7) -0.3300(4) 0.053(3) Uani 1 1 d .
C39 C -0.0289(13) 0.9332(6) -0.4697(4) 0.049(3) Uani 1 1 d .
H39A H -0.0206 0.9396 -0.5073 0.059 Uiso 1 1 calc R
C40 C 0.2675(17) 0.8802(7) -0.6908(5) 0.066(4) Uani 1 1 d .
H40A H 0.3357 0.9127 -0.7015 0.079 Uiso 1 1 calc R
C41 C -0.1323(19) 0.7846(8) -0.5798(6) 0.084(5) Uani 1 1 d .
H41A H -0.1908 0.7499 -0.5627 0.101 Uiso 1 1 calc R
H41B H -0.1086 0.7647 -0.6144 0.101 Uiso 1 1 calc R
C42 C 0.5026(17) 1.0035(13) -0.5120(6) 0.103(7) Uani 1 1 d .
H42A H 0.5539 1.0338 -0.4857 0.123 Uiso 1 1 calc R
C43 C 0.3189(13) 0.9146(7) -0.5360(4) 0.057(4) Uani 1 1 d .
C44 C 0.502(3) 1.0119(14) -0.2478(14) 0.181(13) Uani 1 1 d .
H44A H 0.5671 0.9756 -0.2580 0.272 Uiso 1 1 calc R
H44B H 0.4474 0.9947 -0.2191 0.272 Uiso 1 1 calc R
H44C H 0.5603 1.0523 -0.2343 0.272 Uiso 1 1 calc R
C45 C -0.0757(14) 1.0139(7) -0.2338(5) 0.059(3) Uani 1 1 d .
H45A H -0.0855 1.0132 -0.2726 0.071 Uiso 1 1 calc R
C46 C 0.5292(16) 1.0064(10) -0.5677(5) 0.083(5) Uani 1 1 d .
C47 C 0.3021(18) 0.8265(12) -0.4274(5) 0.104(7) Uani 1 1 d .
C48 C 0.0735(12) 0.8929(6) -0.4382(4) 0.046(3) Uani 1 1 d .
C49 C 0.1750(14) 0.8492(7) -0.3475(4) 0.058(4) Uani 1 1 d .
C50 C 0.4508(15) 0.9649(8) -0.6069(5) 0.072(4) Uani 1 1 d .
H50A H 0.4695 0.9672 -0.6438 0.086 Uiso 1 1 calc R
C51 C 0.3416(15) 0.9187(7) -0.5923(4) 0.062(4) Uani 1 1 d .
C52 C 0.0621(13) 0.8829(6) -0.3816(4) 0.049(3) Uani 1 1 d .
C53 C -0.0589(13) 0.9121(7) -0.3616(4) 0.050(3) Uani 1 1 d .
H53A H -0.0709 0.9055 -0.3243 0.060 Uiso 1 1 calc R
C54 C 0.4089(15) 0.9598(8) -0.4974(4) 0.066(4) Uani 1 1 d .
H54A H 0.3982 0.9569 -0.4597 0.079 Uiso 1 1 calc R
C55 C -0.1415(15) 0.9641(6) -0.4489(4) 0.053(3) Uani 1 1 d .
H55A H -0.2072 0.9948 -0.4702 0.063 Uiso 1 1 calc R
C56 C 0.1150(13) 0.8385(8) -0.5587(4) 0.059(4) Uani 1 1 d .
C57 C 0.2450(13) 0.8794(7) -0.6318(4) 0.053(3) Uani 1 1 d .
C58 C 0.1361(15) 0.8420(7) -0.6155(4) 0.062(4) Uani 1 1 d .
H58A H 0.0710 0.8173 -0.6420 0.074 Uiso 1 1 calc R
C59 C -0.1567(14) 0.9484(6) -0.3939(5) 0.052(3) Uani 1 1 d .
C60 C 0.1926(15) 0.8606(8) -0.4608(4) 0.065(4) Uani 1 1 d .
C61 C 0.2088(15) 0.8713(7) -0.5210(4) 0.055(3) Uani 1 1 d .
C62 C -0.2259(19) 0.8484(8) -0.5929(6) 0.088(5) Uani 1 1 d .
H62A H -0.3151 0.8362 -0.6179 0.131 Uiso 1 1 calc R
H62B H -0.1696 0.8829 -0.6103 0.131 Uiso 1 1 calc R
H62C H -0.2537 0.8675 -0.5590 0.131 Uiso 1 1 calc R
C63 C 0.2958(14) 0.8258(10) -0.3699(4) 0.077(4) Uani 1 1 d .
H63A H 0.3782 0.8085 -0.3460 0.092 Uiso 1 1 calc R
C64 C 0.1742(14) 0.8396(9) -0.2878(4) 0.079(5) Uani 1 1 d .
H64A H 0.0809 0.8391 -0.2751 0.095 Uiso 1 1 calc R
C65 C -0.345(2) 1.1685(10) -0.3954(6) 0.098(6) Uani 1 1 d .
C66 C -0.336(2) 1.1773(9) -0.3384(6) 0.095(5) Uani 1 1 d .
H66A H -0.4184 1.1924 -0.3223 0.114 Uiso 1 1 calc R
C67 C -0.1361(19) 0.9647(8) -0.2093(5) 0.079(5) Uani 1 1 d .
H67A H -0.1901 0.9286 -0.2290 0.095 Uiso 1 1 calc R
C68 C -0.0424(17) 1.0177(6) -0.1216(5) 0.066(4) Uani 1 1 d .
H68A H -0.0337 1.0178 -0.0827 0.079 Uiso 1 1 calc R
C69 C -0.1167(16) 0.9680(7) -0.1503(5) 0.070(4) Uani 1 1 d .
C70 C 0.1797(16) 1.1688(8) 0.0362(4) 0.068(4) Uani 1 1 d .
C71 C 0.532(3) 0.761(2) -0.4197(9) 0.26(3) Uani 1 1 d .
H71A H 0.5288 0.7635 -0.3798 0.310 Uiso 1 1 calc R
H71B H 0.5304 0.7122 -0.4314 0.310 Uiso 1 1 calc R
C72 C 0.633(3) 0.7904(12) -0.4318(13) 0.24(2) Uani 1 1 d .
H72A H 0.7240 0.7707 -0.4119 0.363 Uiso 1 1 calc R
H72B H 0.6271 0.8394 -0.4223 0.363 Uiso 1 1 calc R
H72C H 0.6347 0.7859 -0.4713 0.363 Uiso 1 1 calc R
C73 C 0.331(4) 1.2578(14) -0.2145(10) 0.175(12) Uani 1 1 d .
H73A H 0.4066 1.2221 -0.2041 0.209 Uiso 1 1 calc R
H73B H 0.3250 1.2886 -0.1828 0.209 Uiso 1 1 calc R
C74 C 0.363(4) 1.300(2) -0.2660(14) 0.28(3) Uani 1 1 d .
H74A H 0.4612 1.3213 -0.2581 0.418 Uiso 1 1 calc R
H74B H 0.2886 1.3360 -0.2745 0.418 Uiso 1 1 calc R
H74C H 0.3611 1.2688 -0.2974 0.418 Uiso 1 1 calc R
C75 C 0.389(2) 1.0331(10) -0.2995(8) 0.108(6) Uani 1 1 d .
H75A H 0.4431 1.0501 -0.3289 0.129 Uiso 1 1 calc R
H75B H 0.3300 0.9924 -0.3136 0.129 Uiso 1 1 calc R
O2 O -0.065(2) 1.1638(13) -0.7856(6) 0.190(8) Uani 1 1 d .
C78 C 0.193(3) 1.1001(11) -0.6351(6) 0.130(9) Uani 1 1 d .
H78A H 0.2685 1.0711 -0.6448 0.156 Uiso 1 1 calc R
Cl1 Cl -0.2121(6) 0.9018(2) -0.11797(16) 0.0989(15) Uani 1 1 d .
Cl2 Cl 0.6682(5) 1.0573(3) -0.58494(18) 0.1222(19) Uani 1 1 d .
Cl3 Cl -0.5113(6) 1.1863(3) -0.4346(2) 0.128(2) Uani 1 1 d .
Cl4 Cl -0.3140(4) 0.98337(18) -0.36930(11) 0.0628(9) Uani 1 1 d .
O16 O 0.319(3) 1.0517(11) -0.7447(9) 0.243(17) Uani 1 1 d D
O5 O 0.535(3) 1.0011(14) -0.7363(7) 0.187(8) Uani 1 1 d .
N7 N 0.428(5) 1.057(2) -0.7435(16) 0.210(15) Uiso 1 1 d .
O18 O 0.294(2) 0.7005(13) 0.0173(9) 0.201(9) Uiso 1 1 d .
O17 O 0.109(3) 1.0319(15) -0.7794(11) 0.246(11) Uiso 1 1 d .
O19 O 0.499(4) 1.120(2) -0.748(2) 0.18(2) Uiso 1 1 d D
O21 O -0.083(2) 0.9723(10) -0.7837(8) 0.216(7) Uiso 1 1 d .
C81 C -0.091(3) 0.9755(14) -0.7172(12) 0.220(9) Uiso 1 1 d .

loop_
_atom_site_aniso_label
_atom_site_aniso_U_11
_atom_site_aniso_U_22
_atom_site_aniso_U_33
_atom_site_aniso_U_23
_atom_site_aniso_U_13
_atom_site_aniso_U_12
Cd1 0.1324(10) 0.0974(8) 0.0176(4) 0.0022(5) 0.0153(4) 0.0012(8)
Cd2 0.1165(9) 0.0959(8) 0.0260(4) 0.0115(5) 0.0152(5) -0.0104(8)
O1 0.177(16) 0.119(14) 0.150(15) -0.019(11) -0.017(12) 0.077(12)
O3 0.113(10) 0.167(14) 0.066(8) 0.017(7) 0.045(7) -0.005(11)
O4 0.065(7) 0.094(9) 0.107(9) 0.006(6) -0.005(6) 0.014(7)
O6 0.100(8) 0.083(8) 0.062(6) 0.002(5) 0.001(5) -0.008(7)
O7 0.069(7) 0.112(8) 0.045(5) 0.019(5) 0.006(4) -0.008(6)
O8 0.151(13) 0.143(14) 0.114(11) 0.010(10) 0.045(9) 0.018(11)
O9 0.199(16) 0.119(12) 0.067(8) 0.014(7) 0.011(9) -0.003(12)
O10 0.109(8) 0.130(12) 0.030(5) -0.015(6) 0.000(5) 0.028(8)
O11 0.080(6) 0.111(8) 0.026(4) 0.009(4) 0.004(4) -0.005(6)
O12 0.138(10) 0.35(2) 0.045(6) 0.081(10) 0.044(6) 0.157(14)
O13 0.101(7) 0.066(6) 0.045(5) -0.002(4) 0.020(5) -0.016(6)
O14 0.069(7) 0.148(11) 0.081(7) -0.052(7) -0.006(6) 0.050(7)
O15 0.194(18) 0.27(3) 0.136(15) -0.022(16) -0.012(14) 0.025(19)
N1 0.086(8) 0.149(12) 0.035(5) 0.025(8) 0.027(6) 0.002(10)
N2 0.087(8) 0.089(8) 0.029(5) 0.001(7) 0.000(5) -0.022(8)
N3 0.095(8) 0.067(8) 0.038(5) 0.018(6) 0.020(5) -0.009(7)
N4 0.111(9) 0.081(9) 0.029(5) 0.000(7) 0.014(5) -0.015(8)
N5 0.19(2) 0.17(3) 0.096(13) -0.043(16) -0.002(14) 0.06(2)
N6 0.054(8) 0.121(12) 0.033(5) 0.019(7) 0.013(5) -0.005(9)
N8 0.23(3) 0.117(18) 0.025(6) -0.001(8) 0.043(11) 0.10(2)
C1 0.058(9) 0.25(2) 0.033(6) 0.034(11) 0.022(6) 0.052(13)
C2 0.137(16) 0.159(17) 0.031(7) -0.020(9) 0.006(9) -0.046(14)
C3 0.050(8) 0.26(2) 0.019(5) 0.006(11) 0.011(5) -0.020(13)
C4 0.121(13) 0.128(14) 0.040(8) 0.023(9) 0.019(8) -0.033(11)
C5 0.054(9) 0.43(4) 0.038(7) 0.063(17) -0.005(7) -0.002(18)
C6 0.085(12) 0.55(6) 0.024(7) 0.046(18) 0.023(7) 0.09(2)
C7 0.072(9) 0.180(17) 0.027(5) 0.015(9) 0.012(6) 0.019(11)
C8 0.062(8) 0.195(18) 0.026(5) -0.013(9) 0.011(5) 0.033(11)
C9 0.076(9) 0.092(11) 0.024(5) 0.018(7) 0.015(5) 0.001(8)
C10 0.083(9) 0.103(12) 0.026(6) 0.017(7) 0.022(6) 0.002(9)
C11 0.100(11) 0.115(13) 0.026(6) -0.003(7) 0.026(7) -0.044(10)
C12 0.118(12) 0.079(10) 0.022(6) 0.004(6) 0.010(7) -0.018(9)
C13 0.104(13) 0.085(10) 0.044(7) -0.020(7) 0.016(8) -0.037(9)
C14 0.071(10) 0.139(16) 0.059(9) -0.038(9) 0.024(8) -0.022(10)
C15 0.123(14) 0.156(18) 0.048(9) 0.014(10) 0.043(9) -0.014(12)
C16 0.17(2) 0.19(2) 0.068(11) 0.005(14) 0.003(12) -0.133(19)
C17 0.169(17) 0.039(9) 0.052(9) 0.009(7) -0.018(9) -0.017(9)
C18 0.28(3) 0.18(2) 0.025(7) -0.031(10) 0.035(11) -0.19(2)
C19 0.20(2) 0.059(10) 0.034(7) -0.009(7) 0.000(9) 0.016(11)
C20 0.065(8) 0.089(11) 0.035(6) 0.006(6) 0.007(6) -0.023(7)
C21 0.077(9) 0.072(10) 0.036(6) -0.008(6) 0.007(6) 0.007(8)
C22 0.141(15) 0.130(18) 0.032(8) -0.011(10) 0.024(9) -0.066(14)
C23 0.087(11) 0.096(12) 0.045(7) -0.024(7) 0.027(8) 0.007(9)
C24 0.134(13) 0.054(9) 0.035(6) 0.009(6) 0.004(7) -0.006(9)
C25 0.048(7) 0.074(9) 0.043(6) 0.009(6) 0.021(6) 0.001(7)
C26 0.122(14) 0.086(12) 0.052(8) 0.026(8) 0.023(9) 0.011(10)
C27 0.112(12) 0.075(10) 0.024(6) -0.001(6) 0.012(6) -0.030(9)
C28 0.086(10) 0.100(11) 0.018(5) -0.002(6) 0.020(6) 0.001(8)
C29 0.20(2) 0.087(14) 0.057(10) 0.051(10) 0.015(12) 0.018(14)
C30 0.073(9) 0.079(10) 0.036(6) -0.035(6) 0.008(6) -0.025(7)
C31 0.111(12) 0.082(9) 0.034(6) 0.019(7) 0.009(7) -0.016(11)
C32 0.089(10) 0.061(9) 0.034(6) 0.000(6) -0.010(6) -0.023(7)
C33 0.093(10) 0.051(8) 0.039(6) 0.016(6) 0.010(6) 0.007(7)
C34 0.109(11) 0.050(8) 0.039(7) 0.009(6) -0.001(7) -0.022(8)
C35 0.065(8) 0.055(8) 0.038(6) -0.005(6) 0.014(5) 0.009(7)
C36 0.090(10) 0.085(11) 0.022(5) -0.005(6) 0.003(6) -0.026(8)
C37 0.091(10) 0.035(7) 0.040(6) -0.007(5) 0.014(6) -0.026(6)
C38 0.056(7) 0.065(9) 0.036(5) 0.003(6) 0.000(5) -0.004(7)
C39 0.066(8) 0.061(8) 0.021(5) -0.007(5) 0.009(5) -0.008(7)
C40 0.096(11) 0.079(10) 0.027(6) 0.008(6) 0.019(6) 0.013(8)
C41 0.136(14) 0.070(11) 0.053(8) -0.003(7) 0.033(9) -0.025(11)
C42 0.054(9) 0.21(2) 0.042(8) -0.001(11) 0.007(7) 0.007(12)
C43 0.043(7) 0.091(10) 0.041(6) 0.012(6) 0.020(5) 0.032(7)
C44 0.131(19) 0.14(2) 0.26(4) -0.02(2) -0.01(2) 0.066(17)
C45 0.060(8) 0.068(9) 0.044(7) -0.011(7) -0.010(6) -0.008(7)
C46 0.074(10) 0.136(14) 0.037(7) 0.000(8) 0.002(7) -0.006(10)
C47 0.102(11) 0.176(17) 0.044(7) 0.051(11) 0.043(8) 0.082(13)
C48 0.051(7) 0.075(9) 0.012(4) 0.004(5) 0.004(5) 0.005(6)
C49 0.065(8) 0.089(11) 0.021(5) -0.001(6) 0.009(5) 0.010(7)
C50 0.061(8) 0.117(13) 0.042(7) 0.019(8) 0.024(6) -0.005(9)
C51 0.075(9) 0.078(10) 0.028(6) 0.004(6) -0.005(6) 0.033(8)
C52 0.049(7) 0.072(9) 0.026(5) 0.006(5) 0.003(5) 0.009(6)
C53 0.047(7) 0.076(9) 0.027(5) 0.008(6) 0.001(5) 0.004(7)
C54 0.057(8) 0.117(12) 0.020(5) -0.006(6) -0.006(6) 0.007(8)
C55 0.076(9) 0.048(8) 0.036(6) 0.003(5) 0.013(6) 0.008(7)
C56 0.049(7) 0.102(11) 0.029(5) 0.020(7) 0.019(5) 0.022(8)
C57 0.045(7) 0.080(9) 0.037(6) 0.021(6) 0.017(6) 0.020(7)
C58 0.071(8) 0.093(11) 0.023(5) 0.009(6) 0.016(5) 0.010(8)
C59 0.075(9) 0.043(7) 0.040(6) -0.011(5) 0.015(6) -0.011(7)
C60 0.075(9) 0.106(11) 0.018(5) 0.010(6) 0.018(5) 0.015(8)
C61 0.068(9) 0.071(9) 0.024(5) -0.004(5) -0.004(6) -0.005(7)
C62 0.126(13) 0.086(13) 0.054(8) -0.014(7) 0.023(8) 0.016(10)
C63 0.069(8) 0.137(13) 0.027(5) 0.034(8) 0.012(5) 0.032(10)
C64 0.056(8) 0.161(16) 0.021(5) 0.007(7) 0.010(5) 0.008(9)
C65 0.113(13) 0.117(15) 0.053(8) 0.004(9) -0.033(9) -0.008(11)
C66 0.116(14) 0.114(15) 0.056(8) -0.003(8) 0.015(9) 0.015(11)
C67 0.128(14) 0.064(10) 0.040(7) -0.005(7) -0.007(8) -0.015(10)
C68 0.115(11) 0.038(7) 0.041(6) -0.011(6) -0.004(7) -0.024(8)
C69 0.090(10) 0.064(9) 0.055(8) 0.033(7) 0.004(7) -0.018(8)
C70 0.098(10) 0.078(11) 0.027(6) -0.004(6) 0.001(6) -0.016(8)
C71 0.14(2) 0.57(7) 0.087(14) 0.14(3) 0.081(15) 0.24(3)
C72 0.26(3) 0.086(14) 0.30(4) 0.00(2) -0.25(3) -0.06(2)
C73 0.26(3) 0.17(2) 0.109(17) 0.011(16) 0.072(19) -0.13(2)
C74 0.27(4) 0.35(6) 0.18(3) 0.09(4) -0.09(3) -0.18(4)
C75 0.113(14) 0.108(14) 0.094(13) -0.020(11) -0.010(11) 0.031(12)
O2 0.235(17) 0.26(2) 0.090(9) 0.026(13) 0.069(10) -0.052(17)
C78 0.25(3) 0.103(15) 0.039(9) 0.009(9) 0.030(12) 0.035(16)
Cl1 0.153(4) 0.070(3) 0.067(2) 0.0164(19) -0.007(2) -0.041(3)
Cl2 0.103(3) 0.192(6) 0.072(3) 0.002(3) 0.013(2) -0.055(4)
Cl3 0.106(3) 0.161(5) 0.103(3) 0.057(3) -0.030(3) 0.001(3)
Cl4 0.070(2) 0.082(2) 0.0392(14) -0.0048(15) 0.0161(14) 0.0149(18)
O16 0.37(3) 0.20(2) 0.21(2) 0.144(17) 0.22(2) 0.22(2)
O5 0.22(2) 0.23(2) 0.127(13) -0.039(14) 0.078(13) -0.035(19)

loop_
_atom_type_symbol
_atom_type_description
_atom_type_scat_dispersion_real
_atom_type_scat_dispersion_imag
_atom_type_scat_source
C C 0.0033 0.0016 'International Tables Vol C Tables 4.2.6.8 and 6.1.1.4'
H H 0.0000 0.0000 'International Tables Vol C Tables 4.2.6.8 and 6.1.1.4'
N N 0.0061 0.0033 'International Tables Vol C Tables 4.2.6.8 and 6.1.1.4'
O O 0.0106 0.0060 'International Tables Vol C Tables 4.2.6.8 and 6.1.1.4'
Cl Cl 0.1484 0.1585 'International Tables Vol C Tables 4.2.6.8 and 6.1.1.4'
Cd Cd -0.8075 1.2024 'International Tables Vol C Tables 4.2.6.8 and 6.1.1.4'

loop_
_geom_angle_atom_site_label_1
_geom_angle_atom_site_label_2
_geom_angle_atom_site_label_3
_geom_angle
_geom_angle_site_symmetry_1
_geom_angle_site_symmetry_3
N1 Cd1 N2 169.3(4) . 1_556
N1 Cd1 O3 88.1(5) . .
N2 Cd1 O3 86.7(5) 1_556 .
N1 Cd1 O8 97.5(5) . .
N2 Cd1 O8 90.7(5) 1_556 .
O3 Cd1 O8 79.6(6) . .
N1 Cd1 O1 97.8(6) . .
N2 Cd1 O1 92.6(6) 1_556 .
O3 Cd1 O1 132.3(7) . .
O8 Cd1 O1 52.7(7) . .
N1 Cd1 O18 92.2(7) . .
N2 Cd1 O18 88.3(6) 1_556 .
O3 Cd1 O18 153.2(6) . .
O8 Cd1 O18 126.8(7) . .
O1 Cd1 O18 74.2(8) . .
N1 Cd1 O10 90.0(4) . .
N2 Cd1 O10 79.4(4) 1_556 .
O3 Cd1 O10 53.5(5) . .
O8 Cd1 O10 132.3(6) . .
O1 Cd1 O10 170.2(6) . .
O18 Cd1 O10 99.7(6) . .
O16 Cd2 N3 90.0(5) . .
O16 Cd2 N4 96.4(6) . 1_554
N3 Cd2 N4 167.2(4) . 1_554
O16 Cd2 O19 47.9(7) . .
N3 Cd2 O19 106.8(10) . .
N4 Cd2 O19 85.7(10) 1_554 .
O16 Cd2 O2 124.6(11) . .
N3 Cd2 O2 83.8(4) . .
N4 Cd2 O2 83.4(4) 1_554 .
O19 Cd2 O2 165.9(11) . .
O16 Cd2 O4 105.0(9) . .
N3 Cd2 O4 93.0(4) . .
N4 Cd2 O4 96.0(4) 1_554 .
O19 Cd2 O4 59.9(9) . .
O2 Cd2 O4 130.2(7) . .
O16 Cd2 O7 155.5(9) . .
N3 Cd2 O7 86.9(4) . .
N4 Cd2 O7 91.7(4) 1_554 .
O19 Cd2 O7 110.1(9) . .
O2 Cd2 O7 79.2(7) . .
O4 Cd2 O7 51.0(4) . .
O16 Cd2 O17 49.9(10) . .
N3 Cd2 O17 90.9(7) . .
N4 Cd2 O17 84.8(7) 1_554 .
O19 Cd2 O17 94.9(10) . .
O2 Cd2 O17 75.2(9) . .
O4 Cd2 O17 154.6(8) . .
O7 Cd2 O17 154.4(7) . .
N5 O1 Cd1 96.5(16) . .
N8 O3 Cd1 100.0(15) . .
N6 O4 Cd2 96.8(9) . .
N6 O7 Cd2 93.4(11) . .
N5 O8 Cd1 93.9(18) . .
N8 O10 Cd1 85.4(12) . .
C56 O11 C41 121.9(9) . .
C47 O12 C71 122.8(11) . .
C37 O13 C73 119.4(13) . .
C23 O14 C75 120.3(12) . .
C5 N1 C8 114.9(10) . .
C5 N1 Cd1 123.8(9) . .
C8 N1 Cd1 121.0(8) . .
C2 N2 C11 116.8(11) . .
C2 N2 Cd1 122.8(9) . 1_554
C11 N2 Cd1 119.9(9) . 1_554
C78 N3 C26 111.2(14) . .
C78 N3 Cd2 122.5(13) . .
C26 N3 Cd2 126.3(10) . .
C17 N4 C27 114.4(11) . .
C17 N4 Cd2 121.6(11) . 1_556
C27 N4 Cd2 123.5(10) . 1_556
O1 N5 O15 116(3) . .
O1 N5 O8 115(3) . .
O15 N5 O8 129(3) . .
O7 N6 O6 122.6(16) . .
O7 N6 O4 118.9(16) . .
O6 N6 O4 118.4(12) . .
O3 N8 O9 136(3) . .
O3 N8 O10 119.6(17) . .
O9 N8 O10 104(2) . .
C64 C1 C3 124.9(11) . .
N2 C2 C4 122.7(16) . .
C6 C3 C7 113.3(11) . .
C6 C3 C1 120.4(13) . .
C7 C3 C1 125.9(12) . .
C2 C4 C9 121.9(15) . .
N1 C5 C6 123.1(14) . .
C3 C6 C5 122.7(15) . .
C3 C7 C8 123.4(12) . .
C7 C8 N1 121.6(12) . .
C12 C9 C4 114.3(11) . .
C12 C9 C10 125.0(13) . .
C4 C9 C10 120.6(13) . .
C40 C10 C9 124.5(13) . .
N2 C11 C12 123.0(13) . .
C11 C12 C9 121.0(13) . .
C20 C13 C14 120.3(12) . .
C20 C13 C18 130.3(16) . .
C14 C13 C18 109.3(16) . .
C23 C14 C13 122.0(15) . .
C22 C15 C26 123.9(19) . .
C18 C16 C22 126(2) . .
C19 C17 N4 124.0(14) . .
C16 C18 C13 130(2) . .
C17 C19 C70 121.2(14) . .
C31 C20 C13 123.6(12) . .
C31 C20 C38 118.9(12) . .
C13 C20 C38 117.5(12) . .
C66 C21 C38 121.1(11) . .
C15 C22 C29 111.2(15) . .
C15 C22 C16 116(2) . .
C29 C22 C16 132(2) . .
O14 C23 C28 118.6(11) . .
O14 C23 C14 122.8(14) . .
C28 C23 C14 118.5(14) . .
C27 C24 C70 118.0(13) . .
C37 C25 C35 118.2(10) . .
C37 C25 C28 123.2(11) . .
C35 C25 C28 118.6(11) . .
N3 C26 C15 125.9(16) . .
N4 C27 C24 126.8(14) . .
C23 C28 C38 120.7(11) . .
C23 C28 C25 117.2(12) . .
C38 C28 C25 122.0(11) . .
C22 C29 C78 123.4(17) . .
C32 C30 C34 123.2(10) . .
C32 C30 C33 117.3(10) . .
C34 C30 C33 119.5(12) . .
C65 C31 C20 120.6(11) . .
C37 C32 C30 123.8(11) . .
C68 C33 C35 121.2(12) . .
C68 C33 C30 120.9(11) . .
C35 C33 C30 117.9(11) . .
C36 C34 C30 124.4(12) . .
C25 C35 C33 121.0(11) . .
C25 C35 C45 122.7(11) . .
C33 C35 C45 116.4(12) . .
C34 C36 C70 119.2(13) . .
C25 C37 C32 121.7(11) . .
C25 C37 O13 114.1(10) . .
C32 C37 O13 124.2(11) . .
C28 C38 C20 120.5(12) . .
C28 C38 C21 119.6(10) . .
C20 C38 C21 119.9(11) . .
C55 C39 C48 122.1(10) . .
C10 C40 C57 124.8(13) . .
O11 C41 C62 114.2(12) . .
C54 C42 C46 120.3(16) . .
C61 C43 C51 119.9(12) . .
C61 C43 C54 123.2(11) . .
C51 C43 C54 116.9(13) . .
C67 C45 C35 123.3(12) . .
C50 C46 C42 120.6(15) . .
C50 C46 Cl2 119.5(10) . .
C42 C46 Cl2 119.7(13) . .
O12 C47 C60 117.7(10) . .
O12 C47 C63 124.0(12) . .
C60 C47 C63 118.2(12) . .
C39 C48 C52 119.5(10) . .
C39 C48 C60 121.5(9) . .
C52 C48 C60 119.0(10) . .
C52 C49 C63 118.7(10) . .
C52 C49 C64 123.2(11) . .
C63 C49 C64 118.1(10) . .
C51 C50 C46 120.1(11) . .
C50 C51 C43 118.8(12) . .
C50 C51 C57 123.2(11) . .
C43 C51 C57 117.8(13) . .
C49 C52 C53 122.3(10) . .
C49 C52 C48 120.0(10) . .
C53 C52 C48 117.6(10) . .
C59 C53 C52 120.7(10) . .
C42 C54 C43 123.1(12) . .
C39 C55 C59 116.9(11) . .
C61 C56 O11 120.7(10) . .
C61 C56 C58 119.5(12) . .
O11 C56 C58 119.6(12) . .
C58 C57 C51 119.7(11) . .
C58 C57 C40 120.6(12) . .
C51 C57 C40 119.7(12) . .
C57 C58 C56 121.7(12) . .
C53 C59 C55 122.9(12) . .
C53 C59 Cl4 120.9(9) . .
C55 C59 Cl4 116.1(10) . .
C47 C60 C48 120.4(10) . .
C47 C60 C61 119.0(11) . .
C48 C60 C61 120.1(11) . .
C56 C61 C43 121.1(11) . .
C56 C61 C60 118.1(12) . .
C43 C61 C60 120.8(11) . .
C49 C63 C47 122.7(11) . .
C1 C64 C49 125.6(11) . .
C31 C65 C66 121.1(14) . .
C31 C65 Cl3 121.0(11) . .
C66 C65 Cl3 117.4(16) . .
C21 C66 C65 117.7(16) . .
C45 C67 C69 116.0(13) . .
C69 C68 C33 119.6(12) . .
C68 C69 C67 123.5(12) . .
C68 C69 Cl1 121.7(10) . .
C67 C69 Cl1 114.6(11) . .
C19 C70 C24 115.5(10) . .
C19 C70 C36 126.8(13) . .
C24 C70 C36 117.7(13) . .
C72 C71 O12 101(3) . .
O13 C73 C74 102(2) . .
O14 C75 C44 109.3(16) . .
N3 C78 C29 123(2) . .
N7 O16 O19 33(3) . .
N7 O16 Cd2 113(3) . .
O19 O16 Cd2 80.0(15) . .
O16 N7 O19 125(4) . .
O16 N7 O5 125(4) . .
O19 N7 O5 110(4) . .
N7 O19 O16 22.7(18) . .
N7 O19 Cd2 75(2) . .
O16 O19 Cd2 52.1(9) . .

loop_
_geom_bond_atom_site_label_1
_geom_bond_atom_site_label_2
_geom_bond_distance
_geom_bond_site_symmetry_2
Cd1 N1 2.268(9) .
Cd1 N2 2.281(10) 1_556
Cd1 O3 2.304(18) .
Cd1 O8 2.389(17) .
Cd1 O1 2.368(16) .
Cd1 O18 2.43(2) .
Cd1 O10 2.488(11) .
Cd2 O16 2.258(14) .
Cd2 N3 2.287(10) .
Cd2 N4 2.289(10) 1_554
Cd2 O19 2.82(4) .
Cd2 O2 2.42(2) .
Cd2 O4 2.441(11) .
Cd2 O7 2.514(11) .
Cd2 O17 2.51(3) .
O1 N5 1.22(3) .
O3 N8 1.14(3) .
O4 N6 1.242(16) .
O6 N6 1.232(15) .
O7 N6 1.237(13) .
O8 N5 1.28(3) .
O9 N8 1.27(2) .
O10 N8 1.36(2) .
O11 C56 1.386(15) .
O11 C41 1.453(17) .
O12 C47 1.327(16) .
O12 C71 1.45(2) .
O13 C37 1.364(14) .
O13 C73 1.36(3) .
O14 C23 1.317(17) .
O14 C75 1.365(19) .
O15 N5 1.25(3) .
N1 C5 1.270(18) .
N1 C8 1.377(16) .
N2 C2 1.31(2) .
N2 C11 1.361(18) .
N2 Cd1 2.281(10) 1_554
N3 C78 1.31(2) .
N3 C26 1.275(19) .
N4 C17 1.313(19) .
N4 C27 1.305(19) .
N4 Cd2 2.289(10) 1_556
C1 C64 1.311(17) .
C1 C3 1.459(15) .
C2 C4 1.37(2) .
C3 C6 1.32(2) .
C3 C7 1.352(18) .
C4 C9 1.40(2) .
C5 C6 1.39(2) .
C7 C8 1.338(15) .
C9 C12 1.388(18) .
C9 C10 1.462(15) .
C10 C40 1.324(18) .
C11 C12 1.371(16) .
C13 C20 1.42(2) .
C13 C14 1.39(2) .
C13 C18 1.490(19) .
C14 C23 1.387(19) .
C15 C22 1.28(2) .
C15 C26 1.38(2) .
C16 C18 1.238(17) .
C16 C22 1.47(2) .
C17 C19 1.36(2) .
C19 C70 1.37(2) .
C20 C31 1.400(19) .
C20 C38 1.405(15) .
C21 C66 1.41(2) .
C21 C38 1.405(17) .
C22 C29 1.32(3) .
C23 C28 1.385(18) .
C24 C27 1.370(16) .
C24 C70 1.383(19) .
C25 C37 1.382(16) .
C25 C35 1.478(17) .
C25 C28 1.514(15) .
C28 C38 1.427(17) .
C29 C78 1.38(3) .
C30 C32 1.402(17) .
C30 C34 1.453(16) .
C30 C33 1.500(18) .
C31 C65 1.38(2) .
C32 C37 1.383(16) .
C33 C68 1.316(18) .
C33 C35 1.425(15) .
C34 C36 1.343(17) .
C35 C45 1.423(17) .
C36 C70 1.484(15) .
C39 C55 1.355(16) .
C39 C48 1.374(16) .
C40 C57 1.498(15) .
C41 C62 1.51(2) .
C42 C54 1.29(2) .
C42 C46 1.430(19) .
C43 C61 1.401(18) .
C43 C51 1.436(15) .
C43 C54 1.460(19) .
C44 C75 1.58(3) .
C45 C67 1.295(19) .
C46 C50 1.38(2) .
C46 Cl2 1.711(17) .
C47 C60 1.374(18) .
C47 C63 1.429(15) .
C48 C52 1.429(13) .
C48 C60 1.437(17) .
C49 C52 1.399(16) .
C49 C63 1.381(17) .
C49 C64 1.487(14) .
C50 C51 1.426(19) .
C51 C57 1.438(18) .
C52 C53 1.394(16) .
C53 C59 1.315(16) .
C55 C59 1.417(16) .
C56 C61 1.335(17) .
C56 C58 1.443(14) .
C57 C58 1.339(17) .
C59 Cl4 1.775(13) .
C60 C61 1.528(14) .
C65 C66 1.41(2) .
C65 Cl3 1.722(16) .
C67 C69 1.443(18) .
C68 C69 1.325(17) .
C69 Cl1 1.801(13) .
C71 C72 1.16(4) .
C73 C74 1.57(4) .
O16 N7 1.00(4) .
O16 O19 2.12(2) .
O5 N7 1.46(4) .
N7 O19 1.39(5) .
O21 C81 1.65(3) .
